data_2012799
loop_
_publ_author_name
'Didierjean, Claude'
'Boussard, Guy'
'Aubry, Andr\'e'

_publ_section_title
;
 A pipecolic acid (Pip)-containing dipeptide,
 Boc-<small>D</small>-Ala-<small>L</small>-Pip-NH^<i>i^</i>Pr
;
_journal_issue 7
_journal_name_full 'Acta Crystallographica Section C'
_journal_page_first o394
_journal_page_last o396
_journal_paper_doi 10.1107/S0108270102008715
_journal_volume 58
_journal_year 2002
_chemical_formula_moiety 'C17 H31 N3 O4'
_chemical_formula_structural 'C17 H31 N3 O4'
_chemical_formula_sum 'C17 H31 N3 O4'
_chemical_formula_weight 341.45
_chemical_name_common Boc-D-ALA-L-PIP-NH^i^Pr
_chemical_name_systematic
;
1-(tert-butoxycarbonyl-D-alanyl)-N-isopropyl-L-pipecolamide
;
_space_group_IT_number 4
_symmetry_cell_setting monoclinic
_symmetry_space_group_name_Hall 'P 2yb'
_symmetry_space_group_name_H-M 'P 1 21 1'
_atom_sites_solution_hydrogens geom
_atom_sites_solution_primary direct
_atom_sites_solution_secondary difmap
_audit_creation_method SHELXL97
_cell_angle_alpha 90
_cell_angle_beta 105.330(3)
_cell_angle_gamma 90
_cell_formula_units_Z 2
_cell_length_a 9.3630(2)
_cell_length_b 9.9720(5)
_cell_length_c 11.1270(5)
_cell_measurement_reflns_used 6016
_cell_measurement_temperature 293(2)
_cell_measurement_theta_max 25.67
_cell_measurement_theta_min 3.26
_cell_volume 1001.94(7)
_computing_cell_refinement COLLECT
_computing_data_collection 'COLLECT (Nonius, 1998)'
_computing_data_reduction 'HKL suite (Otwinoski & Minor, 1997)'
_computing_molecular_graphics 'ORTEP-3 (Farrugia, 1997)'
_computing_structure_refinement 'SHELXL97 (Sheldrick, 1997)'
_computing_structure_solution 'SIR92 (Altomare et al., 1994)'
_diffrn_ambient_temperature 293(2)
_diffrn_measured_fraction_theta_full 0.977
_diffrn_measured_fraction_theta_max 0.977
_diffrn_measurement_device_type 'Nonius KappaCCD area-detector'
_diffrn_measurement_method oscillation
_diffrn_radiation_monochromator graphite
_diffrn_radiation_source 'fine-focus sealed tube'
_diffrn_radiation_type MoK\a
_diffrn_radiation_wavelength 0.71070
_diffrn_reflns_av_R_equivalents 0.029
_diffrn_reflns_av_sigmaI/netI 0.032
_diffrn_reflns_limit_h_max 11
_diffrn_reflns_limit_h_min -11
_diffrn_reflns_limit_k_max 12
_diffrn_reflns_limit_k_min -12
_diffrn_reflns_limit_l_max 13
_diffrn_reflns_limit_l_min -13
_diffrn_reflns_number 6016
_diffrn_reflns_theta_full 25.67
_diffrn_reflns_theta_max 25.67
_diffrn_reflns_theta_min 3.26
_diffrn_standards_decay_% <0.1
_diffrn_standards_interval_count 0
_diffrn_standards_interval_time 0
_diffrn_standards_number 0
_exptl_absorpt_coefficient_mu 0.081
_exptl_absorpt_correction_type none
_exptl_crystal_colour colourless
_exptl_crystal_density_diffrn 1.132
_exptl_crystal_density_meas ?
_exptl_crystal_density_method 'not measured'
_exptl_crystal_description prismatic
_exptl_crystal_F_000 372
_exptl_crystal_size_max 0.4
_exptl_crystal_size_mid 0.3
_exptl_crystal_size_min 0.2
_refine_diff_density_max 0.41
_refine_diff_density_min -0.19
_refine_ls_extinction_coef 0.15(2)
_refine_ls_extinction_expression Fc^*^=kFc[1+0.001xFc^2^\l^3^/sin(2\q)]^-1/4^
_refine_ls_extinction_method 'SHELXL97 (Sheldrick, 1997)'
_refine_ls_goodness_of_fit_ref 1.056
_refine_ls_hydrogen_treatment mixed
_refine_ls_matrix_type full
_refine_ls_number_parameters 232
_refine_ls_number_reflns 1978
_refine_ls_number_restraints 9
_refine_ls_restrained_S_all 1.054
_refine_ls_R_factor_all 0.066
_refine_ls_R_factor_gt 0.054
_refine_ls_shift/su_max 0.005
_refine_ls_shift/su_mean 0.000
_refine_ls_structure_factor_coef Fsqd
_refine_ls_weighting_details 'calc w = 1/[\s^2^(Fo^2^)+(0.0932P)^2^+0.1350P] where P=(Fo^2^+2Fc^2^)/3'
_refine_ls_weighting_scheme calc
_refine_ls_wR_factor_gt 0.140
_refine_ls_wR_factor_ref 0.150
_reflns_number_gt 1616
_reflns_number_total 1978
_reflns_threshold_expression I>2\s(I)
_cod_data_source_file dn1009.cif
_cod_data_source_block I
_cod_depositor_comments
;
 Marking attached hydrogen atoms.

 Antanas Vaitkus,
 2017-03-27

The following automatic conversions were performed:

'_exptl_crystal_density_meas' value 'not measured' was changed to '?'
- the value is perceived as not measured.

Automatic conversion script
Id: cif_fix_values 3008 2015-01-20 13:52:24Z robertas 
;
_cod_original_sg_symbol_H-M 'P 21'
_cod_database_code 2012799
_cod_database_fobs_code 2012799

loop_
_symmetry_equiv_pos_as_xyz
'x, y, z'
'-x, y+1/2, -z'

loop_
_atom_site_label
_atom_site_fract_x
_atom_site_fract_y
_atom_site_fract_z
_atom_site_U_iso_or_equiv
_atom_site_adp_type
_atom_site_calc_flag
_atom_site_refinement_flags
_atom_site_occupancy
_atom_site_disorder_assembly
_atom_site_disorder_group
_atom_site_type_symbol
_atom_site_attached_hydrogens
C1 1.0553(4) -0.0759(5) 0.6436(4) 0.0691(11) Uani d . 1 . . C 0
C2 0.9631(5) -0.1461(6) 0.7142(5) 0.0879(14) Uani d . 1 . . C 0
H2A 0.8775 -0.0927 0.7134 0.114 Uiso calc R 1 . . H 0
H2B 1.0201 -0.1596 0.7987 0.114 Uiso calc R 1 . . H 0
H2C 0.9321 -0.2314 0.6761 0.114 Uiso calc R 1 . . H 0
C3 0.9625(8) -0.0412(7) 0.5114(5) 0.111(2) Uani d . 1 . . C 0
H3A 0.8765 0.0087 0.5163 0.145 Uiso calc R 1 . . H 0
H3B 0.9323 -0.1224 0.4654 0.145 Uiso calc R 1 . . H 0
H3C 1.0208 0.0118 0.4701 0.145 Uiso calc R 1 . . H 0
C4 1.1887(6) -0.1566(7) 0.6423(8) 0.128(3) Uani d . 1 . . C 0
H4A 1.2401 -0.1808 0.7261 0.166 Uiso calc R 1 . . H 0
H4B 1.2531 -0.1047 0.6062 0.166 Uiso calc R 1 . . H 0
H4C 1.1589 -0.2364 0.5939 0.166 Uiso calc R 1 . . H 0
O1 1.1195(3) 0.0476(3) 0.7071(3) 0.0714(8) Uani d . 1 . . O 0
C5 1.0326(4) 0.1490(4) 0.7269(3) 0.0544(8) Uani d . 1 . . C 0
O2 0.8992(2) 0.1546(3) 0.6887(2) 0.0668(7) Uani d . 1 . . O 0
N1 1.1166(3) 0.2456(3) 0.7958(3) 0.0564(8) Uani d D 1 . . N 0
H1 1.2291(13) 0.236(5) 0.821(4) 0.073 Uiso d D 1 . . H 0
C6 1.0471(3) 0.3662(4) 0.8254(3) 0.0533(8) Uani d . 1 . . C 0
H6 0.9983 0.4130 0.7479 0.069 Uiso calc R 1 . . H 0
C7 1.1613(4) 0.4584(5) 0.9072(5) 0.0851(15) Uani d . 1 . . C 0
H7A 1.1134 0.5381 0.9253 0.111 Uiso calc R 1 . . H 0
H7B 1.2344 0.4821 0.8645 0.111 Uiso calc R 1 . . H 0
H7C 1.2085 0.4133 0.9836 0.111 Uiso calc R 1 . . H 0
C8 0.9307(3) 0.3290(3) 0.8948(3) 0.0456(7) Uani d . 1 . . C 0
O3 0.9578(2) 0.2407(3) 0.9737(2) 0.0637(7) Uani d . 1 . . O 0
N2 0.8009(3) 0.3980(3) 0.8678(2) 0.0462(7) Uani d . 1 . . N 0
C9 0.6863(3) 0.3581(4) 0.9290(3) 0.0515(8) Uani d . 1 . . C 0
H9 0.7338 0.3013 1.0002 0.067 Uiso calc R 1 . . H 0
C10 0.6225(4) 0.4811(5) 0.9800(4) 0.0679(11) Uani d . 1 . . C 0
H10A 0.5397 0.4532 1.0112 0.088 Uiso calc R 1 . . H 0
H10B 0.6976 0.5186 1.0492 0.088 Uiso calc R 1 . . H 0
C11 0.5713(4) 0.5871(5) 0.8824(4) 0.0742(12) Uani d . 1 . . C 0
H11A 0.5371 0.6649 0.9192 0.096 Uiso calc R 1 . . H 0
H11B 0.4891 0.5531 0.8170 0.096 Uiso calc R 1 . . H 0
C12 0.6972(4) 0.6276(4) 0.8271(5) 0.0731(11) Uani d . 1 . . C 0
H12A 0.7758 0.6690 0.8910 0.095 Uiso calc R 1 . . H 0
H12B 0.6616 0.6928 0.7612 0.095 Uiso calc R 1 . . H 0
C13 0.7573(4) 0.5049(4) 0.7747(4) 0.0595(9) Uani d . 1 . . C 0
H13A 0.6821 0.4710 0.7036 0.077 Uiso calc R 1 . . H 0
H13B 0.8424 0.5311 0.7459 0.077 Uiso calc R 1 . . H 0
C14 0.5632(3) 0.2752(4) 0.8427(3) 0.0529(8) Uani d . 1 A . C 0
O4 0.4396(3) 0.2722(3) 0.8605(3) 0.0752(9) Uani d . 1 . . O 0
N3 0.5991(3) 0.2034(3) 0.7534(3) 0.0636(9) Uani d D 1 . . N 0
H3 0.698(3) 0.209(5) 0.731(4) 0.083 Uiso d D 1 . . H 0
C15A 0.4988(15) 0.1104(10) 0.6726(13) 0.089(8) Uani d PD 0.517(17) A 1 C 0
H15A 0.4037 0.1102 0.6938 0.116 Uiso calc PR 0.517(17) A 1 H 0
C16A 0.476(3) 0.160(3) 0.5407(17) 0.187(9) Uiso d PD 0.517(17) A 1 C 3
C17A 0.5687(12) -0.0270(12) 0.6970(13) 0.094(4) Uiso d PD 0.517(17) A 1 C 3
C15B 0.4891(12) 0.1228(8) 0.6671(11) 0.058(6) Uani d PD 0.483(17) A 2 C 0
H15B 0.4247 0.0861 0.7156 0.075 Uiso calc PR 0.483(17) A 2 H 0
C16B 0.3901(11) 0.2051(11) 0.5647(8) 0.084(4) Uiso d PD 0.483(17) A 2 C 3
C17B 0.5570(12) 0.0034(11) 0.6199(12) 0.086(4) Uiso d PD 0.483(17) A 2 C 3

loop_
_atom_site_aniso_label
_atom_site_aniso_U_11
_atom_site_aniso_U_22
_atom_site_aniso_U_33
_atom_site_aniso_U_12
_atom_site_aniso_U_13
_atom_site_aniso_U_23
C1 0.069(2) 0.064(3) 0.078(2) -0.0136(19) 0.0270(19) -0.022(2)
C2 0.084(3) 0.082(3) 0.098(3) -0.007(3) 0.024(2) 0.013(3)
C3 0.163(6) 0.102(5) 0.075(3) -0.033(4) 0.042(3) -0.033(3)
C4 0.090(3) 0.086(4) 0.225(7) -0.017(3) 0.073(4) -0.079(5)
O1 0.0528(13) 0.0653(18) 0.101(2) -0.0087(13) 0.0291(13) -0.0319(15)
C5 0.0508(18) 0.058(2) 0.0583(18) -0.0051(17) 0.0220(14) -0.0075(16)
O2 0.0449(12) 0.0794(18) 0.0719(15) -0.0037(13) 0.0083(10) -0.0130(14)
N1 0.0404(13) 0.0544(17) 0.0761(18) -0.0035(13) 0.0186(12) -0.0140(15)
C6 0.0468(16) 0.0446(18) 0.074(2) 0.0013(14) 0.0260(15) 0.0020(16)
C7 0.055(2) 0.061(3) 0.147(4) -0.0160(19) 0.040(2) -0.040(3)
C8 0.0427(16) 0.0429(18) 0.0506(17) -0.0022(13) 0.0111(12) -0.0007(15)
O3 0.0561(14) 0.0656(17) 0.0701(15) 0.0096(12) 0.0178(11) 0.0187(14)
N2 0.0368(12) 0.0474(16) 0.0559(14) -0.0008(11) 0.0149(10) 0.0027(12)
C9 0.0405(15) 0.064(2) 0.0525(17) -0.0038(15) 0.0161(13) 0.0012(16)
C10 0.058(2) 0.081(3) 0.070(2) -0.005(2) 0.0263(18) -0.021(2)
C11 0.059(2) 0.066(3) 0.098(3) 0.0130(19) 0.022(2) -0.017(2)
C12 0.058(2) 0.057(2) 0.101(3) 0.0049(19) 0.0128(19) 0.000(2)
C13 0.0558(19) 0.055(2) 0.072(2) 0.0068(16) 0.0240(17) 0.0129(18)
C14 0.0443(16) 0.049(2) 0.068(2) -0.0023(14) 0.0182(15) 0.0031(16)
O4 0.0446(12) 0.084(2) 0.104(2) -0.0117(13) 0.0313(13) -0.0115(17)
N3 0.0434(15) 0.065(2) 0.082(2) -0.0060(14) 0.0159(14) -0.0205(18)
C15A 0.085(13) 0.076(12) 0.114(16) -0.010(11) 0.042(11) -0.017(12)
C15B 0.040(7) 0.055(9) 0.067(10) -0.008(7) -0.006(7) -0.019(7)

loop_
_atom_type_symbol
_atom_type_description
_atom_type_scat_dispersion_real
_atom_type_scat_dispersion_imag
_atom_type_scat_source
C C 0.0033 0.0016 'International Tables Vol C Tables 4.2.6.8 and 6.1.1.4'
H H 0.0000 0.0000 'International Tables Vol C Tables 4.2.6.8 and 6.1.1.4'
N N 0.0061 0.0033 'International Tables Vol C Tables 4.2.6.8 and 6.1.1.4'
O O 0.0106 0.0060 'International Tables Vol C Tables 4.2.6.8 and 6.1.1.4'

loop_
_geom_angle_atom_site_label_1
_geom_angle_atom_site_label_2
_geom_angle_atom_site_label_3
_geom_angle
O1 C1 C2 111.2(4)
O1 C1 C4 102.7(3)
C2 C1 C4 110.9(5)
O1 C1 C3 109.1(4)
C2 C1 C3 110.6(4)
C4 C1 C3 112.1(5)
C1 C2 H2A 109.5
C1 C2 H2B 109.5
H2A C2 H2B 109.5
C1 C2 H2C 109.5
H2A C2 H2C 109.5
H2B C2 H2C 109.5
C1 C3 H3A 109.5
C1 C3 H3B 109.5
H3A C3 H3B 109.5
C1 C3 H3C 109.5
H3A C3 H3C 109.5
H3B C3 H3C 109.5
C1 C4 H4A 109.5
C1 C4 H4B 109.5
H4A C4 H4B 109.5
C1 C4 H4C 109.5
H4A C4 H4C 109.5
H4B C4 H4C 109.5
C5 O1 C1 121.2(3)
O2 C5 N1 124.1(3)
O2 C5 O1 126.0(3)
N1 C5 O1 110.0(3)
C5 N1 C6 119.6(3)
C5 N1 H1 120(3)
C6 N1 H1 120(3)
N1 C6 C7 110.6(3)
N1 C6 C8 109.5(3)
C7 C6 C8 109.0(3)
N1 C6 H6 109.2
C7 C6 H6 109.2
C8 C6 H6 109.2
C6 C7 H7A 109.5
C6 C7 H7B 109.5
H7A C7 H7B 109.5
C6 C7 H7C 109.5
H7A C7 H7C 109.5
H7B C7 H7C 109.5
O3 C8 N2 121.8(3)
O3 C8 C6 119.7(3)
N2 C8 C6 118.5(3)
C8 N2 C13 126.1(3)
C8 N2 C9 118.7(3)
C13 N2 C9 115.0(3)
N2 C9 C14 112.1(3)
N2 C9 C10 111.0(3)
C14 C9 C10 111.1(3)
N2 C9 H9 107.5
C14 C9 H9 107.5
C10 C9 H9 107.5
C11 C10 C9 112.0(3)
C11 C10 H10A 109.2
C9 C10 H10A 109.2
C11 C10 H10B 109.2
C9 C10 H10B 109.2
H10A C10 H10B 107.9
C10 C11 C12 110.3(3)
C10 C11 H11A 109.6
C12 C11 H11A 109.6
C10 C11 H11B 109.6
C12 C11 H11B 109.6
H11A C11 H11B 108.1
C11 C12 C13 110.2(3)
C11 C12 H12A 109.6
C13 C12 H12A 109.6
C11 C12 H12B 109.6
C13 C12 H12B 109.6
H12A C12 H12B 108.1
N2 C13 C12 112.0(3)
N2 C13 H13A 109.2
C12 C13 H13A 109.2
N2 C13 H13B 109.2
C12 C13 H13B 109.2
H13A C13 H13B 107.9
O4 C14 N3 122.7(3)
O4 C14 C9 119.9(3)
N3 C14 C9 117.3(3)
C14 N3 C15A 123.6(8)
C14 N3 C15B 120.9(7)
C15A N3 C15B 6.2(7)
C14 N3 H3 125(3)
C15A N3 H3 111(3)
C15B N3 H3 114(3)
N3 C15A C16A 107.2(13)
N3 C15A C17A 106.8(8)
C16A C15A C17A 114.4(16)
N3 C15A H15A 109.4
C16A C15A H15A 109.4
C17A C15A H15A 109.4
N3 C15B C16B 112.7(7)
N3 C15B C17B 112.1(8)
C16B C15B C17B 113.4(10)
N3 C15B H15B 106.0
C16B C15B H15B 106.0
C17B C15B H15B 106.0

loop_
_geom_bond_atom_site_label_1
_geom_bond_atom_site_label_2
_geom_bond_site_symmetry_2
_geom_bond_distance
_geom_bond_publ_flag
C1 O1 . 1.468(5) ?
C1 C2 . 1.488(6) ?
C1 C4 . 1.489(7) ?
C1 C3 . 1.536(8) ?
C2 H2A . 0.9600 ?
C2 H2B . 0.9600 ?
C2 H2C . 0.9600 ?
C3 H3A . 0.9600 ?
C3 H3B . 0.9600 ?
C3 H3C . 0.9600 ?
C4 H4A . 0.9600 ?
C4 H4B . 0.9600 ?
C4 H4C . 0.9600 ?
O1 C5 . 1.351(5) ?
C5 O2 . 1.210(4) ?
C5 N1 . 1.348(5) ?
N1 C6 . 1.446(4) ?
N1 H1 . 1.020(10) ?
C6 C7 . 1.518(5) ?
C6 C8 . 1.538(4) ?
C6 H6 . 0.9800 ?
C7 H7A . 0.9600 ?
C7 H7B . 0.9600 ?
C7 H7C . 0.9600 ?
C8 O3 . 1.221(4) ?
C8 N2 . 1.360(4) ?
N2 C13 . 1.468(5) ?
N2 C9 . 1.469(4) ?
C9 C14 . 1.533(5) ?
C9 C10 . 1.537(5) ?
C9 H9 . 0.9800 ?
C10 C11 . 1.501(7) ?
C10 H10A . 0.9700 ?
C10 H10B . 0.9700 ?
C11 C12 . 1.521(6) ?
C11 H11A . 0.9700 ?
C11 H11B . 0.9700 ?
C12 C13 . 1.526(6) ?
C12 H12A . 0.9700 ?
C12 H12B . 0.9700 ?
C13 H13A . 0.9700 ?
C13 H13B . 0.9700 ?
C14 O4 . 1.225(4) ?
C14 N3 . 1.338(5) ?
N3 C15A . 1.450(5) ?
N3 C15B . 1.451(5) ?
N3 H3 . 1.023(10) ?
C15A C16A . 1.510(5) ?
C15A C17A . 1.512(5) ?
C15A H15A . 0.9800 ?
C15B C16B . 1.508(5) ?
C15B C17B . 1.509(5) ?
C15B H15B . 0.9800 ?

loop_
_geom_hbond_atom_site_label_D
_geom_hbond_atom_site_label_H
_geom_hbond_atom_site_label_A
_geom_hbond_site_symmetry_A
_geom_hbond_distance_DH
_geom_hbond_distance_HA
_geom_hbond_distance_DA
_geom_hbond_angle_DHA
N1 H1 O4 1_655 1.020(10) 1.936(17) 2.929(3) 164(4)
N3 H3 O2 . 1.023(10) 2.127(19) 3.118(4) 162(4)

loop_
_geom_torsion_atom_site_label_1
_geom_torsion_atom_site_label_2
_geom_torsion_atom_site_label_3
_geom_torsion_atom_site_label_4
_geom_torsion
_geom_torsion_publ_flag
C2 C1 O1 C5 -61.5(5) ?
C4 C1 O1 C5 179.8(5) ?
C3 C1 O1 C5 60.7(5) ?
C1 O1 C5 O2 -5.7(6) ?
O2 C5 N1 C6 -1.5(5) ?
C5 N1 C6 C7 178.0(4) ?
N1 C6 C8 O3 40.6(4) ?
C7 C6 C8 O3 -80.6(4) ?
C7 C6 C8 N2 98.1(4) ?
O3 C8 N2 C13 -179.6(3) ?
C6 C8 N2 C13 1.7(5) ?
O3 C8 N2 C9 -4.6(5) ?
C13 N2 C9 C14 73.9(4) ?
C8 N2 C9 C10 133.4(3) ?
C13 N2 C9 C10 -51.0(4) ?
N2 C9 C10 C11 52.4(4) ?
C14 C9 C10 C11 -73.0(4) ?
C9 C10 C11 C12 -56.0(4) ?
C10 C11 C12 C13 56.4(4) ?
C8 N2 C13 C12 -131.9(3) ?
C9 N2 C13 C12 52.9(4) ?
C11 C12 C13 N2 -54.3(4) ?
N2 C9 C14 O4 -155.5(3) ?
C10 C9 C14 O4 -30.7(5) ?
C10 C9 C14 N3 152.4(3) ?
O4 C14 N3 C15A -2.9(8) ?
O4 C14 N3 C15B 3.6(8) ?
C14 N3 C15A C16A 119.0(14) ?
C15B N3 C15A C16A 53(13) ?
C14 N3 C15A C17A -117.9(11) ?
C15B N3 C15A C17A 176(14) ?
C14 N3 C15B C16B 78.8(13) ?
C15A N3 C15B C16B -163(14) ?
C14 N3 C15B C17B -151.7(9) ?
C15A N3 C15B C17B -34(12) ?
C1 O1 C5 N1 174.7(3) y
O1 C5 N1 C6 178.1(3) y
C5 N1 C6 C8 57.9(4) y
N1 C6 C8 N2 -140.7(3) y
C6 C8 N2 C9 176.8(3) y
C8 N2 C9 C14 -101.7(3) y
N2 C9 C14 N3 27.6(5) y
C9 C14 N3 C15A 173.9(7) y
C9 C14 N3 C15B -179.6(6) y
